data_2022371
loop_
_publ_author_name
'Roy, Monalisa'
'Li, Keyao'
'Nisar, Madiha'
'Wong, Lawrence W.-Y.'
'Sung, Herman H.-Y.'
'Haynes, Richard K.'
'Williams, Ian D.'

_publ_section_title
;
 Varying degrees of homostructurality in a series of cocrystals of
 antimalarial drug 11-azaartemisinin with salicylic acids
;
_journal_issue 6
_journal_name_full 'Acta Crystallographica Section C'
_journal_page_first 262
_journal_page_last 270
_journal_paper_doi 10.1107/S2053229621004460
_journal_volume 77
_journal_year 2021
_chemical_formula_moiety 'C7 H5 Br O3'
_chemical_formula_sum 'C7 H5 Br O3'
_chemical_formula_weight 217.02
_space_group_crystal_system triclinic
_space_group_IT_number 2
_space_group_name_Hall '-P 1'
_space_group_name_H-M_alt 'P -1'
_atom_sites_solution_hydrogens mixed
_atom_sites_solution_primary direct
_audit_creation_date 2020-04-29
_audit_creation_method
;
Olex2 1.2
(compiled 2018.05.29 svn.r3508 for OlexSys, GUI svn.r5506)
;
_cell_angle_alpha 81.959(10)
_cell_angle_beta 73.812(10)
_cell_angle_gamma 71.352(10)
_cell_formula_units_Z 2
_cell_length_a 6.9581(7)
_cell_length_b 7.1413(8)
_cell_length_c 8.0284(9)
_cell_measurement_reflns_used 1508
_cell_measurement_temperature 100.01(10)
_cell_measurement_theta_max 72.2100
_cell_measurement_theta_min 6.5420
_cell_volume 362.44(7)
_computing_cell_refinement 'CrysAlisPro 1.171.40.69a (Rigaku OD, 2020)'
_computing_data_collection 'CrysAlisPro 1.171.40.69a (Rigaku OD, 2020)'
_computing_data_reduction 'CrysAlisPro 1.171.40.69a (Rigaku OD, 2020)'
_computing_molecular_graphics 'Olex2 (Dolomanov et al., 2009)'
_computing_publication_material 'Olex2 (Dolomanov et al., 2009)'
_computing_structure_refinement 'ShelXL (Sheldrick, 2015)'
_computing_structure_solution 'ShelXS (Sheldrick, 2008)'
_diffrn_ambient_environment N~2~
_diffrn_ambient_temperature 100.01(10)
_diffrn_detector 'CCD plate'
_diffrn_detector_area_resol_mean 5.1788
_diffrn_detector_type Atlas
_diffrn_measured_fraction_theta_full 0.981
_diffrn_measured_fraction_theta_max 0.943
_diffrn_measurement_details
;
List of Runs (angles in degrees, time in seconds):

  # Type    Start    End  Width  t~exp~   \w     \q     \k     \f   Frames
--------------------------------------------------------------------------
  1  \w     -3.00  33.00   1.00    1.00    --  -39.95  37.00  60.00   36
  2  \w    -64.00  -7.00   1.00    1.00    --  -39.95  37.00  60.00   57
  3  \w    -19.00  73.00   1.00    1.00    --   39.95 -77.00 120.00   92
  4  \w    -36.00  60.00   1.00    1.00    --   39.95 -37.00-150.00   96
  5  \w     75.00 109.00   1.00    2.00    --  104.18-111.00  60.00   34
  6  \w    120.00 178.00   1.00    2.00    --  104.18  77.00  90.00   58
  7  \w    110.00 166.00   1.00    2.00    --  104.18  30.00 150.00   56
  8  \w     65.00  99.00   1.00    2.00    --  104.18 -61.00  60.00   34
  9  \w     64.00 145.00   1.00    2.00    --  104.18 178.00 -60.00   81
 10  \w    102.00 135.00   1.00    2.00    --  104.18 -61.00  60.00   33
 11  \w     81.00 170.00   1.00    2.00    --  104.18  30.00  60.00   89
 12  \w     78.00 107.00   1.00    2.00    --  104.18  30.00 150.00   29
 13  \w     36.00 133.00   1.00    2.00    --  104.18 -61.00 -30.00   97
 14  \w     20.00 105.00   1.00    2.00    --  104.18 -94.00 -90.00   85
;
_diffrn_measurement_device 'kappa diffractometer'
_diffrn_measurement_device_type 'SuperNova, Dual, Cu at zero, Atlas'
_diffrn_measurement_method '\w scans'
_diffrn_orient_matrix_type 'CrysAlisPro convention (1999,Acta A55,543-557)'
_diffrn_orient_matrix_UB_11 -0.0260723000
_diffrn_orient_matrix_UB_12 -0.1542351000
_diffrn_orient_matrix_UB_13 0.1525991000
_diffrn_orient_matrix_UB_21 0.0002208000
_diffrn_orient_matrix_UB_22 0.1450881000
_diffrn_orient_matrix_UB_23 0.1249950000
_diffrn_orient_matrix_UB_31 -0.2398903000
_diffrn_orient_matrix_UB_32 0.0846204000
_diffrn_orient_matrix_UB_33 0.0337530000
_diffrn_radiation_monochromator mirror
_diffrn_radiation_probe x-ray
_diffrn_radiation_type CuK\a
_diffrn_radiation_wavelength 1.54184
_diffrn_reflns_av_R_equivalents 0.0248
_diffrn_reflns_av_unetI/netI 0.0312
_diffrn_reflns_Laue_measured_fraction_full 0.981
_diffrn_reflns_Laue_measured_fraction_max 0.943
_diffrn_reflns_limit_h_max 4
_diffrn_reflns_limit_h_min -8
_diffrn_reflns_limit_k_max 7
_diffrn_reflns_limit_k_min -8
_diffrn_reflns_limit_l_max 8
_diffrn_reflns_limit_l_min -9
_diffrn_reflns_number 1946
_diffrn_reflns_point_group_measured_fraction_full 0.981
_diffrn_reflns_point_group_measured_fraction_max 0.943
_diffrn_reflns_theta_full 67.684
_diffrn_reflns_theta_max 72.204
_diffrn_reflns_theta_min 6.552
_diffrn_source 'micro-focus sealed X-ray tube'
_diffrn_source_current 0.80
_diffrn_source_power 0.040
_diffrn_source_target Cu
_diffrn_source_type 'SuperNova (Cu) X-ray Source'
_diffrn_source_voltage 50
_exptl_absorpt_coefficient_mu 7.364
_exptl_absorpt_correction_T_max 1.00000
_exptl_absorpt_correction_T_min 0.94584
_exptl_absorpt_correction_type multi-scan
_exptl_absorpt_process_details
;
CrysAlisPro 1.171.40.69a (Rigaku Oxford Diffraction, 2020)
Empirical absorption correction using spherical harmonics,
 implemented in SCALE3 ABSPACK scaling algorithm.
;
_exptl_crystal_colour colorless
_exptl_crystal_colour_primary colorless
_exptl_crystal_density_diffrn 1.989
_exptl_crystal_description block
_exptl_crystal_F_000 212
_exptl_crystal_size_max 0.06
_exptl_crystal_size_mid 0.03
_exptl_crystal_size_min 0.03
_refine_diff_density_max 0.451
_refine_diff_density_min -0.753
_refine_diff_density_rms 0.097
_refine_ls_extinction_method none
_refine_ls_goodness_of_fit_ref 1.019
_refine_ls_hydrogen_treatment mixed
_refine_ls_matrix_type full
_refine_ls_number_parameters 108
_refine_ls_number_reflns 1347
_refine_ls_number_restraints 0
_refine_ls_restrained_S_all 1.019
_refine_ls_R_factor_all 0.0279
_refine_ls_R_factor_gt 0.0261
_refine_ls_shift/su_max 0.000
_refine_ls_shift/su_mean 0.000
_refine_ls_structure_factor_coef Fsqd
_refine_ls_weighting_details 'w=1/[\s^2^(Fo^2^)+(0.0477P)^2^] where P=(Fo^2^+2Fc^2^)/3'
_refine_ls_weighting_scheme calc
_refine_ls_wR_factor_gt 0.0667
_refine_ls_wR_factor_ref 0.0678
_reflns_Friedel_coverage 0.000
_reflns_number_gt 1275
_reflns_number_total 1347
_reflns_threshold_expression 'I > 2\s(I)'
_cod_data_source_file dv3004sup8.txt
_cod_data_source_block mona38cult
_cod_depositor_comments 'Adding full bibliography for 2022370--2022375.cif.'
_cod_original_cell_volume 362.43(8)
_cod_database_code 2022371
_shelx_shelxl_version_number 2014/7
_shelx_space_group_comment
;
The symmetry employed for this shelxl refinement is uniquely defined
by the following loop, which should always be used as a source of
symmetry information in preference to the above space-group names.
They are only intended as comments.
;
_shelx_estimated_absorpt_t_max 0.809
_shelx_estimated_absorpt_t_min 0.666
_diffrn_oxdiff_digest_frames
;
01a958403cdb6a7be16caa1a06563f8f0900031d8f7
;
_reflns_odcompleteness_completeness 98.39
_reflns_odcompleteness_iscentric 1
_reflns_odcompleteness_theta 66.97
_olex2_refinement_description
;
1. Fixed Uiso
 At 1.2 times of:
  All C(H) groups
2.a Aromatic/amide H refined with riding coordinates:
 C3(H3A), C4(H4), C6(H6)
;
_olex2_date_sample_data_collection 2020-04-29
_olex2_submission_special_instructions 'No special instructions were received'
_oxdiff_exptl_absorpt_empirical_details
;
Empirical correction (ABSPACK) includes:
- Absorption correction using spherical harmonics
- Frame scaling
;
_oxdiff_exptl_absorpt_empirical_full_max 1.129
_oxdiff_exptl_absorpt_empirical_full_min 0.912

loop_
_space_group_symop_operation_xyz
'x, y, z'
'-x, -y, -z'

loop_
_atom_site_label
_atom_site_type_symbol
_atom_site_fract_x
_atom_site_fract_y
_atom_site_fract_z
_atom_site_U_iso_or_equiv
_atom_site_adp_type
_atom_site_occupancy
_atom_site_site_symmetry_order
_atom_site_calc_flag
_atom_site_refinement_flags_posn
_atom_site_refinement_flags_adp
_atom_site_refinement_flags_occupancy
_atom_site_disorder_assembly
_atom_site_disorder_group
Br1 Br 0.34554(4) 0.33980(4) 0.13425(3) 0.02047(12) Uani 1 1 d . . . . .
O1 O -0.1742(3) 0.0934(3) 0.8901(3) 0.0195(4) Uani 1 1 d . . . . .
O2 O 0.1586(3) 0.0998(3) 0.8055(3) 0.0208(4) Uani 1 1 d . . . . .
H2 H 0.172(7) 0.035(7) 0.897(7) 0.048(13) Uiso 1 1 d . . . . .
O3 O -0.4134(3) 0.2270(3) 0.6722(3) 0.0228(4) Uani 1 1 d . . . . .
H3 H -0.379(8) 0.163(8) 0.764(7) 0.057(14) Uiso 1 1 d . . . . .
C1 C -0.0456(4) 0.2111(4) 0.6026(3) 0.0158(5) Uani 1 1 d . . . . .
C2 C -0.2393(4) 0.2545(4) 0.5612(4) 0.0164(5) Uani 1 1 d . . . . .
C3 C -0.2556(4) 0.3313(4) 0.3941(4) 0.0196(5) Uani 1 1 d . . . . .
H3A H -0.3868 0.3645 0.3660 0.023 Uiso 1 1 calc R . . . .
C4 C -0.0845(4) 0.3595(4) 0.2702(4) 0.0187(5) Uani 1 1 d . . . . .
H4 H -0.0975 0.4124 0.1571 0.022 Uiso 1 1 calc R . . . .
C5 C 0.1090(4) 0.3100(4) 0.3113(3) 0.0163(5) Uani 1 1 d . . . . .
C6 C 0.1298(4) 0.2386(4) 0.4754(3) 0.0151(5) Uani 1 1 d . . . . .
H6 H 0.2613 0.2082 0.5025 0.018 Uiso 1 1 calc R . . . .
C7 C -0.0262(4) 0.1303(4) 0.7776(4) 0.0165(5) Uani 1 1 d . . . . .

loop_
_atom_site_aniso_label
_atom_site_aniso_U_11
_atom_site_aniso_U_22
_atom_site_aniso_U_33
_atom_site_aniso_U_23
_atom_site_aniso_U_13
_atom_site_aniso_U_12
Br1 0.01547(17) 0.02772(18) 0.01727(17) -0.00003(11) -0.00064(11) -0.00857(12)
O1 0.0137(9) 0.0220(9) 0.0200(10) 0.0007(7) -0.0011(7) -0.0048(7)
O2 0.0148(9) 0.0299(10) 0.0196(10) 0.0041(8) -0.0062(8) -0.0100(8)
O3 0.0114(9) 0.0276(10) 0.0265(11) 0.0019(8) -0.0018(8) -0.0057(8)
C1 0.0135(12) 0.0139(11) 0.0191(13) -0.0034(9) -0.0027(10) -0.0029(9)
C2 0.0118(11) 0.0138(11) 0.0226(13) -0.0026(9) -0.0024(10) -0.0033(9)
C3 0.0128(12) 0.0221(12) 0.0243(14) -0.0027(10) -0.0068(10) -0.0034(10)
C4 0.0178(13) 0.0186(12) 0.0193(13) -0.0006(10) -0.0072(10) -0.0029(10)
C5 0.0134(12) 0.0166(11) 0.0173(12) -0.0031(9) -0.0003(9) -0.0044(9)
C6 0.0090(11) 0.0151(11) 0.0193(12) -0.0032(9) -0.0012(9) -0.0020(9)
C7 0.0115(12) 0.0158(11) 0.0211(13) -0.0027(9) -0.0026(10) -0.0029(9)

loop_
_atom_type_symbol
_atom_type_description
_atom_type_scat_dispersion_real
_atom_type_scat_dispersion_imag
_atom_type_scat_source
C C 0.0181 0.0091 'International Tables Vol C Tables 4.2.6.8 and 6.1.1.4'
H H 0.0000 0.0000 'International Tables Vol C Tables 4.2.6.8 and 6.1.1.4'
Br Br -0.6763 1.2805 'International Tables Vol C Tables 4.2.6.8 and 6.1.1.4'
O O 0.0492 0.0322 'International Tables Vol C Tables 4.2.6.8 and 6.1.1.4'

loop_
_geom_angle_atom_site_label_1
_geom_angle_atom_site_label_2
_geom_angle_atom_site_label_3
_geom_angle
_geom_angle_site_symmetry_1
_geom_angle_site_symmetry_3
_geom_angle_publ_flag
C7 O2 H2 113(3) . . ?
C2 O3 H3 108(3) . . ?
C2 C1 C7 119.6(2) . . ?
C6 C1 C2 120.1(2) . . ?
C6 C1 C7 120.3(2) . . ?
O3 C2 C1 124.4(2) . . ?
O3 C2 C3 116.7(2) . . ?
C3 C2 C1 119.0(2) . . ?
C2 C3 H3A 119.6 . . ?
C4 C3 C2 120.9(2) . . ?
C4 C3 H3A 119.6 . . ?
C3 C4 H4 120.2 . . ?
C3 C4 C5 119.6(2) . . ?
C5 C4 H4 120.2 . . ?
C4 C5 Br1 118.7(2) . . ?
C6 C5 Br1 120.2(2) . . ?
C6 C5 C4 121.1(2) . . ?
C1 C6 H6 120.4 . . ?
C5 C6 C1 119.2(2) . . ?
C5 C6 H6 120.4 . . ?
O1 C7 O2 122.7(2) . . ?
O1 C7 C1 122.1(2) . . ?
O2 C7 C1 115.2(2) . . ?

loop_
_geom_bond_atom_site_label_1
_geom_bond_atom_site_label_2
_geom_bond_distance
_geom_bond_site_symmetry_2
_geom_bond_publ_flag
Br1 C5 1.900(3) . ?
O1 C7 1.239(3) . ?
O2 H2 0.82(5) . ?
O2 C7 1.311(3) . ?
O3 H3 0.86(5) . ?
O3 C2 1.342(3) . ?
C1 C2 1.406(4) . ?
C1 C6 1.405(4) . ?
C1 C7 1.468(4) . ?
C2 C3 1.397(4) . ?
C3 H3A 0.9500 . ?
C3 C4 1.373(4) . ?
C4 H4 0.9500 . ?
C4 C5 1.399(4) . ?
C5 C6 1.374(4) . ?
C6 H6 0.9500 . ?

loop_
_geom_hbond_atom_site_label_D
_geom_hbond_atom_site_label_H
_geom_hbond_atom_site_label_A
_geom_hbond_distance_DH
_geom_hbond_distance_HA
_geom_hbond_distance_DA
_geom_hbond_angle_DHA
_geom_hbond_site_symmetry_A
O2 H2 O1 0.82(5) 1.83(5) 2.645(3) 174(5) 2_557
O3 H3 O1 0.86(5) 1.87(5) 2.623(3) 144(5) .
